data_4314282
loop_
_publ_author_name
'Vladimir B. Arion'
'Erwin Reisner'
'Madeleine Fremuth'
'Michael A. Jakupec'
'Bernhard K. Keppler'
'Vadim Yu. Kukushkin'
'Armando J.L. Pombeiro'

_publ_section_title
;
 Synthesis, X-ray Diffraction Structures, Spectroscopic Properties, and in
 vitro Antitumor Activity of Isomeric (1H-1,2,4-Triazole)Ru(III) Complexes
;
_journal_name_full 'Inorganic Chemistry'
_journal_page_first 6024
_journal_page_last 6031
_journal_paper_doi 10.1021/ic034605i
_journal_volume 42
_journal_year 2003
_chemical_formula_sum 'C6 H12 Cl4 N9 O Ru'
_chemical_formula_weight 469.12
_chemical_name_systematic
; 
Triazolium cis-tetrachloro-bis(triazole)ruthenate(III) 
;
_space_group_IT_number 14
_symmetry_cell_setting monoclinic
_symmetry_Int_Tables_number 14
_symmetry_space_group_name_Hall '-P 2ybc'
_symmetry_space_group_name_H-M 'P 1 21/c 1'
_atom_sites_solution_hydrogens geom
_atom_sites_solution_primary direct
_atom_sites_solution_secondary difmap
_audit_creation_method SHELXL-97
_cell_angle_alpha 90.00
_cell_angle_beta 94.40(3)
_cell_angle_gamma 90.00
_cell_formula_units_Z 4
_cell_length_a 9.474(2)
_cell_length_b 8.794(2)
_cell_length_c 18.343(4)
_cell_measurement_temperature 120(2)
_cell_volume 1523.7(6)
_computing_structure_refinement 'SHELXL-97 (Sheldrick, 1997)'
_computing_structure_solution 'SHELXS-97 (Sheldrick, 1990)'
_diffrn_ambient_temperature 293(2)
_diffrn_measured_fraction_theta_full 0.980
_diffrn_measured_fraction_theta_max 0.980
_diffrn_radiation_monochromator graphite
_diffrn_radiation_source 'fine-focus sealed tube'
_diffrn_radiation_type MoK\a
_diffrn_radiation_wavelength 0.71073
_diffrn_reflns_av_R_equivalents 0.0151
_diffrn_reflns_av_sigmaI/netI 0.0258
_diffrn_reflns_limit_h_max 15
_diffrn_reflns_limit_h_min -15
_diffrn_reflns_limit_k_max 14
_diffrn_reflns_limit_k_min -14
_diffrn_reflns_limit_l_max 30
_diffrn_reflns_limit_l_min -30
_diffrn_reflns_number 13882
_diffrn_reflns_theta_full 36.29
_diffrn_reflns_theta_max 36.29
_diffrn_reflns_theta_min 3.30
_exptl_absorpt_coefficient_mu 1.742
_exptl_crystal_colour red-brown
_exptl_crystal_density_diffrn 2.045
_exptl_crystal_density_method 'not measured'
_exptl_crystal_description block
_exptl_crystal_F_000 924
_exptl_crystal_size_max 0.31
_exptl_crystal_size_mid 0.26
_exptl_crystal_size_min 0.14
_refine_diff_density_max 0.762
_refine_diff_density_min -1.069
_refine_diff_density_rms 0.088
_refine_ls_extinction_coef 0.0029(4)
_refine_ls_extinction_expression Fc^*^=kFc[1+0.001xFc^2^\l^3^/sin(2\q)]^-1/4^
_refine_ls_extinction_method SHELXL
_refine_ls_goodness_of_fit_ref 1.027
_refine_ls_hydrogen_treatment mixed
_refine_ls_matrix_type full
_refine_ls_number_parameters 239
_refine_ls_number_reflns 7240
_refine_ls_number_restraints 0
_refine_ls_restrained_S_all 1.027
_refine_ls_R_factor_all 0.0309
_refine_ls_R_factor_gt 0.0225
_refine_ls_shift/su_max 0.004
_refine_ls_shift/su_mean 0.000
_refine_ls_structure_factor_coef Fsqd
_refine_ls_weighting_details 'calc w=1/[\s^2^(Fo^2^)+(0.0318P)^2^+0.3331P] where P=(Fo^2^+2Fc^2^)/3'
_refine_ls_weighting_scheme calc
_refine_ls_wR_factor_gt 0.0568
_refine_ls_wR_factor_ref 0.0599
_reflns_number_gt 6141
_reflns_number_total 7240
_reflns_threshold_expression >2sigma(I)
_cod_data_source_file ic034605isi20030601_073709.cif
_cod_data_source_block KP695C
_cod_database_code 4314282

loop_
_symmetry_equiv_pos_as_xyz
'x, y, z'
'-x, y+1/2, -z+1/2'
'-x, -y, -z'
'x, -y-1/2, z-1/2'

loop_
_atom_site_label
_atom_site_type_symbol
_atom_site_fract_x
_atom_site_fract_y
_atom_site_fract_z
_atom_site_U_iso_or_equiv
_atom_site_adp_type
_atom_site_occupancy
_atom_site_symmetry_multiplicity
_atom_site_calc_flag
_atom_site_refinement_flags
_atom_site_disorder_assembly
_atom_site_disorder_group
Ru1 Ru 0.727389(8) 0.813304(9) 0.615464(4) 0.01201(3) Uani 1 1 d . . .
Cl1 Cl 0.69022(3) 0.81008(3) 0.741556(15) 0.01644(5) Uani 1 1 d . . .
Cl2 Cl 0.77650(3) 0.80925(3) 0.491122(15) 0.01730(5) Uani 1 1 d . . .
Cl3 Cl 0.92690(3) 0.97474(3) 0.643075(15) 0.01857(6) Uani 1 1 d . . .
Cl4 Cl 0.58324(3) 1.02934(3) 0.597711(15) 0.01943(6) Uani 1 1 d . . .
O1 O 1.12514(11) 0.82456(10) 0.50983(5) 0.02213(18) Uani 1 1 d . . .
N1 N 0.52643(10) 0.54381(11) 0.62632(5) 0.01583(16) Uani 1 1 d . . .
N2 N 0.55336(10) 0.67688(10) 0.59027(5) 0.01345(15) Uani 1 1 d . . .
C3 C 0.45469(12) 0.69406(12) 0.53603(6) 0.01589(19) Uani 1 1 d . . .
N4 N 0.36476(10) 0.57516(11) 0.53542(5) 0.01680(17) Uani 1 1 d . . .
C5 C 0.41217(12) 0.48544(13) 0.59220(6) 0.01754(19) Uani 1 1 d . . .
N6 N 0.84640(11) 0.49295(12) 0.58816(6) 0.01993(19) Uani 1 1 d . . .
N7 N 0.85381(10) 0.62200(11) 0.63173(5) 0.01503(16) Uani 1 1 d . . .
C8 C 0.95512(12) 0.60332(13) 0.68390(6) 0.0185(2) Uani 1 1 d . . .
N9 N 1.01580(11) 0.46645(12) 0.67615(6) 0.02074(19) Uani 1 1 d . . .
C10 C 0.94644(14) 0.40230(14) 0.61677(7) 0.0233(2) Uani 1 1 d . . .
N11 N 1.25115(12) 0.84588(12) 0.64511(6) 0.02051(19) Uani 1 1 d . . .
N12 N 1.25648(13) 0.71622(13) 0.68608(7) 0.0251(2) Uani 1 1 d . . .
C13 C 1.31070(15) 0.76133(16) 0.75011(8) 0.0256(2) Uani 1 1 d . . .
N14 N 1.33707(11) 0.91285(13) 0.75073(6) 0.0215(2) Uani 1 1 d . . .
C15 C 1.29975(13) 0.96291(14) 0.68362(7) 0.0215(2) Uani 1 1 d . . .
H3 H 0.4476(18) 0.7764(19) 0.5023(9) 0.021(4) Uiso 1 1 d . . .
H40 H 0.298(2) 0.558(2) 0.5059(10) 0.031(5) Uiso 1 1 d . . .
H5 H 0.3751(17) 0.3957(19) 0.6046(9) 0.019(4) Uiso 1 1 d . . .
H8 H 0.991(2) 0.6729(18) 0.7212(10) 0.026(4) Uiso 1 1 d . . .
H90 H 1.094(2) 0.430(2) 0.7019(10) 0.031(5) Uiso 1 1 d . . .
H10 H 0.967(2) 0.305(2) 0.5986(11) 0.033(5) Uiso 1 1 d . . .
H110 H 1.214(2) 0.841(2) 0.6015(12) 0.047(6) Uiso 1 1 d . . .
H13 H 1.327(2) 0.7002(19) 0.7911(10) 0.026(5) Uiso 1 1 d . . .
H140 H 1.371(2) 0.961(2) 0.7866(11) 0.038(5) Uiso 1 1 d . . .
H15 H 1.3029(19) 1.065(2) 0.6676(9) 0.028(4) Uiso 1 1 d . . .
H100 H 1.149(2) 0.893(3) 0.4834(13) 0.058(7) Uiso 1 1 d . . .
H200 H 1.036(3) 0.830(2) 0.5122(14) 0.054(7) Uiso 1 1 d . . .

loop_
_atom_site_aniso_label
_atom_site_aniso_U_11
_atom_site_aniso_U_22
_atom_site_aniso_U_33
_atom_site_aniso_U_23
_atom_site_aniso_U_13
_atom_site_aniso_U_12
Ru1 0.01185(4) 0.01214(4) 0.01175(5) 0.00085(2) -0.00102(3) -0.00027(2)
Cl1 0.01803(11) 0.01807(11) 0.01315(11) -0.00023(8) 0.00082(9) -0.00127(8)
Cl2 0.01810(11) 0.02071(12) 0.01303(11) 0.00025(8) 0.00071(9) -0.00311(8)
Cl3 0.01748(11) 0.01982(12) 0.01806(12) -0.00046(9) -0.00099(9) -0.00509(9)
Cl4 0.02207(12) 0.01545(11) 0.02018(12) 0.00137(9) -0.00226(9) 0.00386(9)
O1 0.0254(5) 0.0221(4) 0.0186(4) 0.0006(3) -0.0005(3) 0.0000(3)
N1 0.0166(4) 0.0159(4) 0.0145(4) 0.0022(3) -0.0017(3) -0.0028(3)
N2 0.0134(4) 0.0139(4) 0.0127(4) 0.0010(3) -0.0012(3) 0.0008(3)
C3 0.0148(4) 0.0185(5) 0.0139(5) 0.0008(3) -0.0016(4) 0.0016(3)
N4 0.0140(4) 0.0215(4) 0.0142(4) -0.0012(3) -0.0033(3) -0.0010(3)
C5 0.0175(5) 0.0196(5) 0.0151(5) 0.0001(4) -0.0012(4) -0.0040(4)
N6 0.0204(4) 0.0176(4) 0.0207(5) -0.0044(3) -0.0057(4) 0.0039(3)
N7 0.0145(4) 0.0153(4) 0.0148(4) -0.0005(3) -0.0018(3) 0.0008(3)
C8 0.0183(5) 0.0174(4) 0.0189(5) -0.0009(4) -0.0045(4) 0.0017(4)
N9 0.0200(4) 0.0198(4) 0.0213(5) -0.0005(4) -0.0061(4) 0.0050(4)
C10 0.0236(5) 0.0193(5) 0.0256(6) -0.0039(4) -0.0074(4) 0.0060(4)
N11 0.0202(4) 0.0238(5) 0.0172(5) -0.0042(4) -0.0010(4) 0.0005(4)
N12 0.0263(5) 0.0233(5) 0.0252(5) -0.0028(4) -0.0005(4) -0.0017(4)
C13 0.0276(6) 0.0264(6) 0.0224(6) -0.0001(5) -0.0010(5) 0.0027(5)
N14 0.0189(4) 0.0255(5) 0.0194(5) -0.0067(4) -0.0025(4) 0.0019(4)
C15 0.0211(5) 0.0224(5) 0.0209(5) -0.0044(4) 0.0006(4) 0.0006(4)

loop_
_atom_type_symbol
_atom_type_description
_atom_type_scat_dispersion_real
_atom_type_scat_dispersion_imag
_atom_type_scat_source
C C 0.0033 0.0016 'International Tables Vol C Tables 4.2.6.8 and 6.1.1.4'
H H 0.0000 0.0000 'International Tables Vol C Tables 4.2.6.8 and 6.1.1.4'
N N 0.0061 0.0033 'International Tables Vol C Tables 4.2.6.8 and 6.1.1.4'
Cl Cl 0.1484 0.1585 'International Tables Vol C Tables 4.2.6.8 and 6.1.1.4'
Ru Ru -1.2594 0.8363 'International Tables Vol C Tables 4.2.6.8 and 6.1.1.4'
O O 0.0106 0.0060 'International Tables Vol C Tables 4.2.6.8 and 6.1.1.4'

loop_
_geom_angle_atom_site_label_1
_geom_angle_atom_site_label_2
_geom_angle_atom_site_label_3
_geom_angle
_geom_angle_site_symmetry_1
_geom_angle_site_symmetry_3
_geom_angle_publ_flag
N2 Ru1 N7 90.19(4) . . ?
N2 Ru1 Cl4 89.61(3) . . ?
N7 Ru1 Cl4 179.59(3) . . ?
N2 Ru1 Cl2 89.32(4) . . ?
N7 Ru1 Cl2 88.41(3) . . ?
Cl4 Ru1 Cl2 91.939(19) . . ?
N2 Ru1 Cl1 92.05(4) . . ?
N7 Ru1 Cl1 88.70(3) . . ?
Cl4 Ru1 Cl1 90.956(19) . . ?
Cl2 Ru1 Cl1 176.807(10) . . ?
N2 Ru1 Cl3 178.92(3) . . ?
N7 Ru1 Cl3 90.73(3) . . ?
Cl4 Ru1 Cl3 89.48(2) . . ?
Cl2 Ru1 Cl3 90.14(2) . . ?
Cl1 Ru1 Cl3 88.54(2) . . ?
H100 O1 H200 108(2) . . ?
C5 N1 N2 106.24(9) . . ?
C3 N2 N1 108.21(9) . . ?
C3 N2 Ru1 127.57(8) . . ?
N1 N2 Ru1 124.11(7) . . ?
N2 C3 N4 109.14(10) . . ?
N2 C3 H3 126.0(10) . . ?
N4 C3 H3 124.9(10) . . ?
C3 N4 C5 105.85(10) . . ?
C3 N4 H40 127.2(13) . . ?
C5 N4 H40 126.9(13) . . ?
N1 C5 N4 110.57(10) . . ?
N1 C5 H5 123.1(10) . . ?
N4 C5 H5 126.3(10) . . ?
C10 N6 N7 105.23(10) . . ?
C8 N7 N6 108.63(9) . . ?
C8 N7 Ru1 126.05(8) . . ?
N6 N7 Ru1 125.31(7) . . ?
N7 C8 N9 109.23(10) . . ?
N7 C8 H8 129.8(11) . . ?
N9 C8 H8 120.8(11) . . ?
C8 N9 C10 105.85(10) . . ?
C8 N9 H90 126.8(12) . . ?
C10 N9 H90 126.9(12) . . ?
N6 C10 N9 111.05(11) . . ?
N6 C10 H10 124.9(13) . . ?
N9 C10 H10 124.1(13) . . ?
C15 N11 N12 111.25(11) . . ?
C15 N11 H110 130.8(15) . . ?
N12 N11 H110 117.9(15) . . ?
C13 N12 N11 103.69(11) . . ?
N12 C13 N14 111.44(12) . . ?
N12 C13 H13 125.5(11) . . ?
N14 C13 H13 123.0(11) . . ?
C15 N14 C13 106.37(11) . . ?
C15 N14 H140 128.8(14) . . ?
C13 N14 H140 124.8(14) . . ?
N11 C15 N14 107.24(12) . . ?
N11 C15 H15 126.5(11) . . ?
N14 C15 H15 126.2(11) . . ?

loop_
_geom_bond_atom_site_label_1
_geom_bond_atom_site_label_2
_geom_bond_distance
_geom_bond_site_symmetry_2
_geom_bond_publ_flag
Ru1 N2 2.0627(10) . ?
Ru1 N7 2.0733(10) . ?
Ru1 Cl4 2.3478(5) . ?
Ru1 Cl2 2.3628(6) . ?
Ru1 Cl1 2.3663(6) . ?
Ru1 Cl3 2.3870(5) . ?
O1 H100 0.81(2) . ?
O1 H200 0.85(3) . ?
N1 C5 1.3127(15) . ?
N1 N2 1.3775(13) . ?
N2 C3 1.3205(15) . ?
C3 N4 1.3483(15) . ?
C3 H3 0.952(17) . ?
N4 C5 1.3554(15) . ?
N4 H40 0.811(19) . ?
C5 H5 0.900(16) . ?
N6 C10 1.3164(16) . ?
N6 N7 1.3868(14) . ?
N7 C8 1.3127(15) . ?
C8 N9 1.3461(15) . ?
C8 H8 0.961(18) . ?
N9 C10 1.3516(17) . ?
N9 H90 0.904(19) . ?
C10 H10 0.946(18) . ?
N11 C15 1.3116(16) . ?
N11 N12 1.3644(16) . ?
N11 H110 0.85(2) . ?
N12 C13 1.3070(18) . ?
C13 N14 1.3556(18) . ?
C13 H13 0.927(18) . ?
N14 C15 1.3295(17) . ?
N14 H140 0.83(2) . ?
C15 H15 0.942(18) . ?

loop_
_geom_torsion_atom_site_label_1
_geom_torsion_atom_site_label_2
_geom_torsion_atom_site_label_3
_geom_torsion_atom_site_label_4
_geom_torsion
_geom_torsion_site_symmetry_1
_geom_torsion_site_symmetry_2
_geom_torsion_site_symmetry_3
_geom_torsion_site_symmetry_4
_geom_torsion_publ_flag
C5 N1 N2 C3 0.12(12) . . . . ?
C5 N1 N2 Ru1 -176.29(8) . . . . ?
N7 Ru1 N2 C3 -135.67(10) . . . . ?
Cl4 Ru1 N2 C3 44.69(10) . . . . ?
Cl2 Ru1 N2 C3 -47.26(10) . . . . ?
Cl1 Ru1 N2 C3 135.63(9) . . . . ?
Cl3 Ru1 N2 C3 12.8(16) . . . . ?
N7 Ru1 N2 N1 40.03(9) . . . . ?
Cl4 Ru1 N2 N1 -139.62(8) . . . . ?
Cl2 Ru1 N2 N1 128.44(8) . . . . ?
Cl1 Ru1 N2 N1 -48.67(8) . . . . ?
Cl3 Ru1 N2 N1 -171.5(15) . . . . ?
N1 N2 C3 N4 -0.46(13) . . . . ?
Ru1 N2 C3 N4 175.79(7) . . . . ?
N2 C3 N4 C5 0.61(13) . . . . ?
N2 N1 C5 N4 0.27(13) . . . . ?
C3 N4 C5 N1 -0.54(13) . . . . ?
C10 N6 N7 C8 -0.47(14) . . . . ?
C10 N6 N7 Ru1 178.59(9) . . . . ?
N2 Ru1 N7 C8 -139.61(10) . . . . ?
Cl4 Ru1 N7 C8 -79(4) . . . . ?
Cl2 Ru1 N7 C8 131.07(10) . . . . ?
Cl1 Ru1 N7 C8 -47.57(10) . . . . ?
Cl3 Ru1 N7 C8 40.95(10) . . . . ?
N2 Ru1 N7 N6 41.49(9) . . . . ?
Cl4 Ru1 N7 N6 102(4) . . . . ?
Cl2 Ru1 N7 N6 -47.83(9) . . . . ?
Cl1 Ru1 N7 N6 133.53(9) . . . . ?
Cl3 Ru1 N7 N6 -137.95(9) . . . . ?
N6 N7 C8 N9 0.36(14) . . . . ?
Ru1 N7 C8 N9 -178.69(8) . . . . ?
N7 C8 N9 C10 -0.10(14) . . . . ?
N7 N6 C10 N9 0.41(15) . . . . ?
C8 N9 C10 N6 -0.21(16) . . . . ?
C15 N11 N12 C13 -0.27(15) . . . . ?
N11 N12 C13 N14 0.87(15) . . . . ?
N12 C13 N14 C15 -1.15(15) . . . . ?
N12 N11 C15 N14 -0.42(15) . . . . ?
C13 N14 C15 N11 0.92(14) . . . . ?
